data_2207773
loop_
_publ_author_name
'Odaba\,so\(glu, Mustafa'
'B\"uy\"ukg\"ung\"or, Orhan'

_publ_section_title
;
 3-<i>tert</i>-Butyl-2-hydroxy-5-methylbenzaldehyde: a redetermination
;
_journal_coeditor_code DN6289
_journal_issue 1
_journal_name_full 'Acta Crystallographica Section E'
_journal_page_first o282
_journal_page_last o283
_journal_paper_doi 10.1107/S1600536805041887
_journal_volume 62
_journal_year 2006
_chemical_formula_iupac 'C12 H16 O2'
_chemical_formula_moiety 'C12 H16 O2'
_chemical_formula_sum 'C12 H16 O2'
_chemical_formula_weight 192.25
_chemical_name_systematic
;
3-tert-butyl-2-hydroxy-5-methylbenzaldehyde
;
_space_group_IT_number 11
_symmetry_cell_setting monoclinic
_symmetry_space_group_name_Hall '-P 2yb'
_symmetry_space_group_name_H-M 'P 1 21/m 1'
_atom_sites_solution_hydrogens geom
_atom_sites_solution_primary direct
_atom_sites_solution_secondary difmap
_audit_creation_method SHELXL-97
_cell_angle_alpha 90.00
_cell_angle_beta 97.170(9)
_cell_angle_gamma 90.00
_cell_formula_units_Z 2
_cell_length_a 8.3633(8)
_cell_length_b 6.6200(6)
_cell_length_c 9.7328(11)
_cell_measurement_reflns_used 5006
_cell_measurement_temperature 100
_cell_measurement_theta_max 28.81
_cell_measurement_theta_min 3.03
_cell_volume 534.64(9)
_computing_cell_refinement X-AREA
_computing_data_collection 'X-AREA (Stoe & Cie, 2002)'
_computing_data_reduction 'X-RED32 (Stoe & Cie, 2002)'
_computing_molecular_graphics 'ORTEP-3 for Windows (Farrugia, 1997)'
_computing_publication_material 'WinGX (Farrugia, 1999)'
_computing_structure_refinement 'SHELXL97 (Sheldrick, 1997)'
_computing_structure_solution 'SHELXS97 (Sheldrick, 1997)'
_diffrn_ambient_temperature 100
_diffrn_detector_area_resol_mean 6.67
_diffrn_measured_fraction_theta_full 0.994
_diffrn_measured_fraction_theta_max 0.994
_diffrn_measurement_device_type Stoe
_diffrn_measurement_method '\f scan rotation method'
_diffrn_radiation_monochromator graphite
_diffrn_radiation_source 'fine-focus sealed tube'
_diffrn_radiation_type MoK\a
_diffrn_radiation_wavelength 0.71073
_diffrn_reflns_av_R_equivalents 0.0292
_diffrn_reflns_av_sigmaI/netI 0.0189
_diffrn_reflns_limit_h_max 10
_diffrn_reflns_limit_h_min -10
_diffrn_reflns_limit_k_max 8
_diffrn_reflns_limit_k_min -8
_diffrn_reflns_limit_l_max 12
_diffrn_reflns_limit_l_min -12
_diffrn_reflns_number 5006
_diffrn_reflns_theta_full 26.00
_diffrn_reflns_theta_max 26.00
_diffrn_reflns_theta_min 3.43
_diffrn_standards_decay_% 0.1
_diffrn_standards_number 0
_exptl_absorpt_coefficient_mu 0.080
_exptl_absorpt_correction_type none
_exptl_crystal_colour yellow
_exptl_crystal_density_diffrn 1.194
_exptl_crystal_density_method 'not measured'
_exptl_crystal_description prism
_exptl_crystal_F_000 208
_exptl_crystal_size_max 0.77
_exptl_crystal_size_mid 0.50
_exptl_crystal_size_min 0.20
_refine_diff_density_max 0.303
_refine_diff_density_min -0.206
_refine_ls_extinction_method none
_refine_ls_goodness_of_fit_ref 1.068
_refine_ls_hydrogen_treatment mixed
_refine_ls_matrix_type full
_refine_ls_number_parameters 95
_refine_ls_number_reflns 1136
_refine_ls_number_restraints 5
_refine_ls_restrained_S_all 1.066
_refine_ls_R_factor_all 0.0423
_refine_ls_R_factor_gt 0.0392
_refine_ls_shift/su_max 0.000
_refine_ls_shift/su_mean 0.000
_refine_ls_structure_factor_coef Fsqd
_refine_ls_weighting_details 'calc w = 1/[\s^2^(Fo^2^)+(0.0624P)^2^+0.1473P] where P = (Fo^2^+2Fc^2^)/3'
_refine_ls_weighting_scheme calc
_refine_ls_wR_factor_gt 0.1070
_refine_ls_wR_factor_ref 0.1092
_reflns_number_gt 1037
_reflns_number_total 1136
_reflns_threshold_expression I>2\s(I)
_cod_data_source_file dn6289.cif
_cod_data_source_block I
_cod_original_sg_symbol_H-M 'P 21/m'
_cod_database_code 2207773
_cod_database_fobs_code 2207773

loop_
_symmetry_equiv_pos_as_xyz
'x, y, z'
'-x, y+1/2, -z'
'-x, -y, -z'
'x, -y-1/2, z'

loop_
_atom_site_label
_atom_site_fract_x
_atom_site_fract_y
_atom_site_fract_z
_atom_site_U_iso_or_equiv
_atom_site_adp_type
_atom_site_calc_flag
_atom_site_refinement_flags
_atom_site_occupancy
_atom_site_type_symbol
C1 0.55851(17) 0.2500 0.48411(16) 0.0178(3) Uani d S 1 C
C2 0.49028(17) 0.2500 0.34480(15) 0.0167(3) Uani d S 1 C
C3 0.32167(17) 0.2500 0.31042(15) 0.0162(3) Uani d S 1 C
C4 0.23035(17) 0.2500 0.41980(15) 0.0168(3) Uani d S 1 C
H4 0.1188 0.2500 0.3990 0.020 Uiso calc SR 1 H
C5 0.29523(18) 0.2500 0.55985(15) 0.0176(3) Uani d S 1 C
C6 0.46025(18) 0.2500 0.58976(15) 0.0176(3) Uani d S 1 C
H6 0.5070 0.2500 0.6816 0.021 Uiso calc SR 1 H
C7 0.73224(18) 0.2500 0.51989(17) 0.0218(4) Uani d S 1 C
H7 0.7722 0.2500 0.6134 0.026 Uiso calc SR 1 H
C8 0.24411(18) 0.2500 0.15894(15) 0.0191(4) Uani d S 1 C
C9 0.29509(14) 0.44005(19) 0.08592(11) 0.0279(3) Uani d . 1 C
H9A 0.2469 0.4391 -0.0089 0.042 Uiso calc R 1 H
H9B 0.4103 0.4425 0.0895 0.042 Uiso calc R 1 H
H9C 0.2600 0.5577 0.1315 0.042 Uiso calc R 1 H
C10 0.0601(2) 0.2500 0.14759(17) 0.0276(4) Uani d SD 1 C
H10A 0.017(3) 0.2500 0.0513(11) 0.041 Uiso d SD 1 H
H10B 0.0202(18) 0.1301(18) 0.1902(15) 0.041 Uiso d D 1 H
C11 0.1852(2) 0.2500 0.67075(17) 0.0250(4) Uani d SD 1 C
H11A 0.243(2) 0.2500 0.7616(13) 0.037 Uiso d SD 1 H
H11B 0.1125(15) 0.1377(18) 0.6625(15) 0.037 Uiso d D 1 H
O1 0.83007(13) 0.2500 0.43643(13) 0.0277(3) Uani d S 1 O
O2 0.58647(13) 0.2500 0.24303(12) 0.0245(3) Uani d SD 1 O
H2 0.6816(14) 0.2500 0.2856(19) 0.029 Uiso d SD 1 H

loop_
_atom_site_aniso_label
_atom_site_aniso_U_11
_atom_site_aniso_U_22
_atom_site_aniso_U_33
_atom_site_aniso_U_12
_atom_site_aniso_U_13
_atom_site_aniso_U_23
C1 0.0160(7) 0.0120(6) 0.0249(8) 0.000 0.0010(6) 0.000
C2 0.0170(7) 0.0141(7) 0.0199(7) 0.000 0.0064(6) 0.000
C3 0.0174(7) 0.0132(7) 0.0178(7) 0.000 0.0019(5) 0.000
C4 0.0134(7) 0.0160(7) 0.0210(7) 0.000 0.0025(5) 0.000
C5 0.0200(7) 0.0145(7) 0.0190(7) 0.000 0.0054(6) 0.000
C6 0.0216(8) 0.0141(7) 0.0163(7) 0.000 -0.0007(6) 0.000
C7 0.0182(8) 0.0169(7) 0.0293(8) 0.000 -0.0011(6) 0.000
C8 0.0206(7) 0.0199(7) 0.0164(7) 0.000 0.0012(5) 0.000
C9 0.0354(6) 0.0271(7) 0.0204(5) -0.0036(5) -0.0005(4) 0.0055(4)
C10 0.0217(8) 0.0379(10) 0.0215(8) 0.000 -0.0041(6) 0.000
C11 0.0260(8) 0.0300(9) 0.0203(8) 0.000 0.0085(6) 0.000
O1 0.0145(5) 0.0274(6) 0.0414(7) 0.000 0.0045(5) 0.000
O2 0.0163(5) 0.0344(7) 0.0241(6) 0.000 0.0079(4) 0.000

loop_
_atom_type_symbol
_atom_type_description
_atom_type_scat_dispersion_real
_atom_type_scat_dispersion_imag
_atom_type_scat_source
C C 0.0033 0.0016 'International Tables Vol C Tables 4.2.6.8 and 6.1.1.4'
H H 0.0000 0.0000 'International Tables Vol C Tables 4.2.6.8 and 6.1.1.4'
O O 0.0106 0.0060 'International Tables Vol C Tables 4.2.6.8 and 6.1.1.4'

loop_
_geom_angle_atom_site_label_1
_geom_angle_atom_site_label_2
_geom_angle_atom_site_label_3
_geom_angle_site_symmetry_1
_geom_angle_site_symmetry_3
_geom_angle
C6 C1 C2 . . 120.43(13)
C6 C1 C7 . . 119.19(14)
C2 C1 C7 . . 120.39(14)
O2 C2 C1 . . 120.02(13)
O2 C2 C3 . . 119.72(13)
C1 C2 C3 . . 120.25(13)
C4 C3 C2 . . 116.69(13)
C4 C3 C8 . . 122.06(13)
C2 C3 C8 . . 121.26(13)
C3 C4 C5 . . 124.28(13)
C3 C4 H4 . . 117.9
C5 C4 H4 . . 117.9
C6 C5 C4 . . 117.52(13)
C6 C5 C11 . . 122.45(14)
C4 C5 C11 . . 120.03(13)
C5 C6 C1 . . 120.83(13)
C5 C6 H6 . . 119.6
C1 C6 H6 . . 119.6
O1 C7 C1 . . 124.99(15)
O1 C7 H7 . . 117.5
C1 C7 H7 . . 117.5
C10 C8 C9 . . 107.60(9)
C10 C8 C9 . 4_565 107.60(9)
C9 C8 C9 . 4_565 110.48(13)
C10 C8 C3 . . 111.73(12)
C9 C8 C3 . . 109.70(8)
C9 C8 C3 4_565 . 109.70(8)
C8 C9 H9A . . 109.5
C8 C9 H9B . . 109.5
H9A C9 H9B . . 109.5
C8 C9 H9C . . 109.5
H9A C9 H9C . . 109.5
H9B C9 H9C . . 109.5
C8 C10 H10A . . 109.0(13)
C8 C10 H10B . . 111.4(9)
H10A C10 H10B . . 107.9(12)
C5 C11 H11A . . 112.4(13)
C5 C11 H11B . . 112.2(9)
H11A C11 H11B . . 108.7(11)
C2 O2 H2 . . 104.4(14)

loop_
_geom_bond_atom_site_label_1
_geom_bond_atom_site_label_2
_geom_bond_site_symmetry_2
_geom_bond_distance
C1 C6 . 1.394(2)
C1 C2 . 1.404(2)
C1 C7 . 1.451(2)
C2 O2 . 1.3517(17)
C2 C3 . 1.408(2)
C3 C4 . 1.385(2)
C3 C8 . 1.5348(19)
C4 C5 . 1.403(2)
C4 H4 . 0.9300
C5 C6 . 1.375(2)
C5 C11 . 1.503(2)
C6 H6 . 0.9300
C7 O1 . 1.223(2)
C7 H7 . 0.9300
C8 C10 . 1.529(2)
C8 C9 . 1.5315(14)
C8 C9 4_565 1.5315(14)
C9 H9A . 0.9600
C9 H9B . 0.9600
C9 H9C . 0.9600
C10 H10A . 0.961(10)
C10 H10B . 0.974(9)
C11 H11A . 0.953(10)
C11 H11B . 0.957(9)
O2 H2 . 0.850(10)

loop_
_geom_hbond_atom_site_label_D
_geom_hbond_atom_site_label_H
_geom_hbond_atom_site_label_A
_geom_hbond_site_symmetry_A
_geom_hbond_distance_DH
_geom_hbond_distance_HA
_geom_hbond_distance_DA
_geom_hbond_angle_DHA
O2 H2 O1 . 0.850(10) 1.800(12) 2.5954(16) 155(2)
C4 H4 O1 4_465 0.93 2.49 3.3717(18) 159
